data_7160602
loop_
_publ_author_name
'Wang, Xiao-Lin'
'Rupa, Kavuri'
'Zheng, Sheng-Cai'
'Zhao, Xiaoming'

_publ_section_title
;
 Dual photoredox/palladium-catalyzed three-component reaction for the
 synthesis of trifluoromethylated allylic alcohols.
;
_journal_issue 28
_journal_name_full 'Organic &amp; biomolecular chemistry'
_journal_page_first 6687
_journal_page_last 6693
_journal_paper_doi 10.1039/d5ob00926j
_journal_volume 23
_journal_year 2025
_chemical_formula_moiety 'C26 H25 F3 O'
_chemical_formula_sum 'C26 H25 F3 O'
_chemical_formula_weight 410.46
_space_group_crystal_system triclinic
_space_group_IT_number 2
_space_group_name_Hall '-P 1'
_space_group_name_H-M_alt 'P -1'
_atom_sites_solution_hydrogens mixed
_atom_sites_solution_primary dual
_audit_creation_date 2025-06-05
_audit_creation_method
;
Olex2 1.5
(compiled 2023.08.24 svn.re1ec1418 for OlexSys, GUI svn.r6817)
;
_audit_update_record
;
2025-06-05 deposited with the CCDC.	2025-06-23 downloaded from the CCDC.
;
_cell_angle_alpha 110.343(2)
_cell_angle_beta 93.003(2)
_cell_angle_gamma 114.109(2)
_cell_formula_units_Z 2
_cell_length_a 9.6418(5)
_cell_length_b 10.6417(7)
_cell_length_c 11.9051(7)
_cell_measurement_reflns_used 3865
_cell_measurement_temperature 100.0
_cell_measurement_theta_max 27.477
_cell_measurement_theta_min 2.671
_cell_volume 1018.10(11)
_computing_cell_refinement 'SAINT V8.40A (Bruker, 2019)'
_computing_data_reduction 'SAINT V8.40A (Bruker, 2019)'
_computing_molecular_graphics 'Olex2 1.5 (Dolomanov et al., 2009)'
_computing_publication_material 'Olex2 1.5 (Dolomanov et al., 2009)'
_computing_structure_refinement 'SHELXL 2018/3 (Sheldrick, 2015)'
_computing_structure_solution 'XT  (Sheldrick, 2015)'
_diffrn_ambient_temperature 100.00
_diffrn_measured_fraction_theta_full 0.996
_diffrn_measured_fraction_theta_max 0.985
_diffrn_measurement_device_type 'Bruker APEX-III CMOS'
_diffrn_measurement_method '\f and \w scans'
_diffrn_radiation_type MoK\a
_diffrn_radiation_wavelength 0.71073
_diffrn_reflns_av_unetI/netI 0.0495
_diffrn_reflns_Laue_measured_fraction_full 0.996
_diffrn_reflns_Laue_measured_fraction_max 0.985
_diffrn_reflns_limit_h_max 12
_diffrn_reflns_limit_h_min -12
_diffrn_reflns_limit_k_max 12
_diffrn_reflns_limit_k_min -13
_diffrn_reflns_limit_l_max 15
_diffrn_reflns_limit_l_min 0
_diffrn_reflns_number 4638
_diffrn_reflns_point_group_measured_fraction_full 0.996
_diffrn_reflns_point_group_measured_fraction_max 0.985
_diffrn_reflns_theta_full 25.242
_diffrn_reflns_theta_max 27.538
_diffrn_reflns_theta_min 2.671
_diffrn_source_current 30.0
_diffrn_source_power 1.5
_diffrn_source_voltage 50.0
_diffrn_standards_number 0
_exptl_absorpt_coefficient_mu 0.099
_exptl_absorpt_correction_T_max 0.745553
_exptl_absorpt_correction_T_min 0.655055
_exptl_absorpt_correction_type multi-scan
_exptl_absorpt_process_details
;
 TWINABS-2012/1 (Bruker,2012) was used for absorption correction.
 
For component 1:
 wR2(int) was 0.0688 before and 0.0580 after correction.
 
For component 2:
 wR2(int) was 0.0704 before and 0.0582 after correction.
 The Ratio of minimum to maximum transmission is 0.88.

Final HKLF 4 output contains 26618 reflections, Rint = 0.0565
 (16419 with I > 3sig(I), Rint = 0.0485)
;
_exptl_crystal_colour colourless
_exptl_crystal_colour_primary colourless
_exptl_crystal_density_diffrn 1.339
_exptl_crystal_description block
_exptl_crystal_F_000 432
_exptl_crystal_size_max 0.28
_exptl_crystal_size_mid 0.16
_exptl_crystal_size_min 0.13
_refine_diff_density_max 0.466
_refine_diff_density_min -0.336
_refine_diff_density_rms 0.076
_refine_ls_extinction_method none
_refine_ls_goodness_of_fit_ref 1.045
_refine_ls_hydrogen_treatment mixed
_refine_ls_matrix_type full
_refine_ls_number_parameters 276
_refine_ls_number_reflns 4638
_refine_ls_number_restraints 0
_refine_ls_restrained_S_all 1.045
_refine_ls_R_factor_all 0.0772
_refine_ls_R_factor_gt 0.0607
_refine_ls_shift/su_max 0.000
_refine_ls_shift/su_mean 0.000
_refine_ls_structure_factor_coef Fsqd
_refine_ls_weighting_details 'w=1/[\s^2^(Fo^2^)+(0.0721P)^2^+1.0644P] where P=(Fo^2^+2Fc^2^)/3'
_refine_ls_weighting_scheme calc
_refine_ls_wR_factor_gt 0.1464
_refine_ls_wR_factor_ref 0.1582
_reflns_Friedel_coverage 0.000
_reflns_number_gt 3904
_reflns_number_total 4638
_reflns_threshold_expression 'I > 2\s(I)'
_cod_data_source_file d5ob00926j2.cif
_cod_data_source_block mo_230801a_0m_5
_cod_depositor_comments 'Adding full bibliography for 7160602.cif.'
_cod_database_code 7160602
_shelx_shelxl_version_number 2018/3
_shelx_space_group_comment
;
The symmetry employed for this shelxl refinement is uniquely defined
by the following loop, which should always be used as a source of
symmetry information in preference to the above space-group names.
They are only intended as comments.
;
_shelx_estimated_absorpt_t_max 0.987
_shelx_estimated_absorpt_t_min 0.973
_olex2_refinement_description
;
1. Twinned data refinement
 Scales: 0.5139(17)
 0.4861(17)
2. Fixed Uiso
 At 1.2 times of:
  All C(H) groups, All C(H,H) groups
 At 1.5 times of:
  All C(H,H,H) groups, All O(H) groups
3.a Secondary CH2 refined with riding coordinates:
 C9(H9A,H9B), C18(H18A,H18B), C25(H25A,H25B)
3.b Aromatic/amide H refined with riding coordinates:
 C2(H2), C3(H3), C4(H4), C6(H6), C8(H8), C12(H12), C13(H13), C14(H14),
 C15(H15), C16(H16), C20(H20), C21(H21), C22(H22), C23(H23), C24(H24)
3.c Idealised Me refined as rotating group:
 C17(H17A,H17B,H17C)
;
_olex2_submission_special_instructions 'No special instructions were received'

loop_
_space_group_symop_operation_xyz
'x, y, z'
'-x, -y, -z'

loop_
_atom_site_label
_atom_site_type_symbol
_atom_site_fract_x
_atom_site_fract_y
_atom_site_fract_z
_atom_site_U_iso_or_equiv
_atom_site_adp_type
_atom_site_occupancy
_atom_site_site_symmetry_order
_atom_site_calc_flag
_atom_site_refinement_flags_posn
_atom_site_refinement_flags_adp
_atom_site_refinement_flags_occupancy
_atom_site_disorder_assembly
_atom_site_disorder_group
F1 F 0.1810(2) 0.90159(19) 0.83359(16) 0.0252(4) Uani 1 1 d . . . . .
F2 F 0.2645(2) 0.86596(19) 0.66688(17) 0.0228(4) Uani 1 1 d . . . . .
F3 F 0.0262(2) 0.82329(19) 0.66085(16) 0.0221(4) Uani 1 1 d . . . . .
O1 O 0.6622(3) 0.8035(3) 0.5027(2) 0.0324(6) Uani 1 1 d . . . . .
H1 H 0.653(5) 0.755(5) 0.417(4) 0.049 Uiso 1 1 d . U . . .
C1 C 0.3534(3) 0.5292(3) 0.3477(3) 0.0167(6) Uani 1 1 d . . . . .
C2 C 0.3698(4) 0.5916(4) 0.2596(3) 0.0221(6) Uani 1 1 d . . . . .
H2 H 0.408292 0.697228 0.285554 0.027 Uiso 1 1 calc R U . . .
C3 C 0.3301(4) 0.4994(4) 0.1346(3) 0.0263(7) Uani 1 1 d . . . . .
H3 H 0.342130 0.542411 0.075788 0.032 Uiso 1 1 calc R U . . .
C4 C 0.2734(4) 0.3464(4) 0.0962(3) 0.0258(7) Uani 1 1 d . . . . .
H4 H 0.244900 0.284688 0.010665 0.031 Uiso 1 1 calc R U . . .
C5 C 0.2570(4) 0.2796(4) 0.1803(3) 0.0216(6) Uani 1 1 d . . . . .
C6 C 0.2988(3) 0.3733(3) 0.3049(3) 0.0180(6) Uani 1 1 d . . . . .
H6 H 0.289916 0.329764 0.363214 0.022 Uiso 1 1 calc R U . . .
C7 C 0.3921(3) 0.6262(3) 0.4824(3) 0.0159(6) Uani 1 1 d . . . . .
C8 C 0.3222(3) 0.5692(3) 0.5596(3) 0.0159(6) Uani 1 1 d . . . . .
H8 H 0.243471 0.467630 0.523053 0.019 Uiso 1 1 calc R U . . .
C9 C 0.3530(3) 0.6464(3) 0.6977(3) 0.0158(5) Uani 1 1 d . . . . .
H9A H 0.406176 0.756779 0.722440 0.019 Uiso 1 1 calc R U . . .
H9B H 0.424575 0.619547 0.735597 0.019 Uiso 1 1 calc R U . . .
C10 C 0.2032(3) 0.6044(3) 0.7484(3) 0.0142(5) Uani 1 1 d . . . . .
C11 C 0.1260(3) 0.4332(3) 0.7136(2) 0.0149(5) Uani 1 1 d . . . . .
C12 C 0.2120(4) 0.3748(4) 0.7589(3) 0.0204(6) Uani 1 1 d . . . . .
H12 H 0.312722 0.441101 0.811465 0.025 Uiso 1 1 calc R U . . .
C13 C 0.1511(4) 0.2203(4) 0.7275(3) 0.0238(7) Uani 1 1 d . . . . .
H13 H 0.210949 0.182346 0.758358 0.029 Uiso 1 1 calc R U . . .
C14 C 0.0044(4) 0.1224(3) 0.6520(3) 0.0216(6) Uani 1 1 d . . . . .
H14 H -0.036438 0.017242 0.630162 0.026 Uiso 1 1 calc R U . . .
C15 C -0.0827(4) 0.1787(3) 0.6083(3) 0.0202(6) Uani 1 1 d . . . . .
H15 H -0.184168 0.111918 0.557064 0.024 Uiso 1 1 calc R U . . .
C16 C -0.0224(3) 0.3328(3) 0.6391(3) 0.0179(6) Uani 1 1 d . . . . .
H16 H -0.083657 0.369940 0.608814 0.022 Uiso 1 1 calc R U . . .
C17 C 0.1969(4) 0.1121(4) 0.1397(3) 0.0263(7) Uani 1 1 d . . . . .
H17A H 0.083512 0.061215 0.108588 0.039 Uiso 1 1 calc R U . . .
H17B H 0.222280 0.090839 0.209686 0.039 Uiso 1 1 calc R U . . .
H17C H 0.245987 0.075263 0.074309 0.039 Uiso 1 1 calc R U . . .
C18 C 0.5129(4) 0.7880(3) 0.5231(3) 0.0224(6) Uani 1 1 d . . . . .
H18A H 0.476394 0.835459 0.478072 0.027 Uiso 1 1 calc R U . . .
H18B H 0.523152 0.842627 0.611844 0.027 Uiso 1 1 calc R U . . .
C19 C 0.2399(3) 0.6846(3) 0.8904(3) 0.0157(5) Uani 1 1 d . . . . .
C20 C 0.1163(4) 0.6546(3) 0.9490(3) 0.0189(6) Uani 1 1 d . . . . .
H20 H 0.013430 0.584725 0.901671 0.023 Uiso 1 1 calc R U . . .
C21 C 0.1420(4) 0.7260(3) 1.0767(3) 0.0191(6) Uani 1 1 d . . . . .
H21 H 0.056519 0.706230 1.115538 0.023 Uiso 1 1 calc R U . . .
C22 C 0.2921(4) 0.8257(3) 1.1467(3) 0.0204(6) Uani 1 1 d . . . . .
H22 H 0.310124 0.873918 1.233541 0.024 Uiso 1 1 calc R U . . .
C23 C 0.4152(4) 0.8544(3) 1.0892(3) 0.0213(6) Uani 1 1 d . . . . .
H23 H 0.518218 0.922868 1.136899 0.026 Uiso 1 1 calc R U . . .
C24 C 0.3897(3) 0.7839(3) 0.9618(3) 0.0178(6) Uani 1 1 d . . . . .
H24 H 0.475645 0.804129 0.923472 0.021 Uiso 1 1 calc R U . . .
C25 C 0.0890(3) 0.6458(3) 0.6910(3) 0.0142(5) Uani 1 1 d . . . . .
H25A H 0.061404 0.587429 0.600871 0.017 Uiso 1 1 calc R U . . .
H25B H -0.007883 0.610747 0.720828 0.017 Uiso 1 1 calc R U . . .
C26 C 0.1409(3) 0.8077(3) 0.7142(3) 0.0183(6) Uani 1 1 d . . . . .

loop_
_atom_site_aniso_label
_atom_site_aniso_U_11
_atom_site_aniso_U_22
_atom_site_aniso_U_33
_atom_site_aniso_U_23
_atom_site_aniso_U_13
_atom_site_aniso_U_12
F1 0.0353(10) 0.0181(9) 0.0178(8) 0.0020(7) 0.0023(8) 0.0129(8)
F2 0.0212(9) 0.0191(9) 0.0307(10) 0.0142(8) 0.0100(8) 0.0077(7)
F3 0.0215(9) 0.0231(9) 0.0290(10) 0.0143(8) 0.0052(7) 0.0136(7)
O1 0.0266(12) 0.0307(13) 0.0298(13) 0.0096(11) 0.0097(10) 0.0056(10)
C1 0.0123(12) 0.0223(15) 0.0156(13) 0.0067(12) 0.0041(11) 0.0088(11)
C2 0.0255(16) 0.0248(16) 0.0197(15) 0.0104(13) 0.0067(12) 0.0135(13)
C3 0.0330(18) 0.0345(18) 0.0210(16) 0.0177(14) 0.0075(13) 0.0186(15)
C4 0.0292(17) 0.0342(18) 0.0145(14) 0.0037(13) 0.0046(13) 0.0199(15)
C5 0.0166(14) 0.0265(16) 0.0199(15) 0.0043(13) 0.0050(12) 0.0123(13)
C6 0.0135(13) 0.0242(15) 0.0191(14) 0.0083(12) 0.0058(11) 0.0112(12)
C7 0.0165(13) 0.0172(14) 0.0164(13) 0.0074(11) 0.0037(11) 0.0094(11)
C8 0.0140(12) 0.0156(14) 0.0168(13) 0.0047(11) 0.0048(11) 0.0067(11)
C9 0.0143(13) 0.0179(14) 0.0141(12) 0.0053(11) 0.0033(11) 0.0071(11)
C10 0.0120(12) 0.0156(13) 0.0146(13) 0.0060(11) 0.0038(10) 0.0057(11)
C11 0.0185(14) 0.0159(13) 0.0135(13) 0.0071(11) 0.0069(11) 0.0094(11)
C12 0.0235(15) 0.0236(15) 0.0159(14) 0.0066(12) 0.0070(12) 0.0132(13)
C13 0.0356(18) 0.0260(16) 0.0233(15) 0.0143(13) 0.0137(13) 0.0220(15)
C14 0.0331(16) 0.0133(14) 0.0173(14) 0.0052(12) 0.0100(13) 0.0101(12)
C15 0.0235(15) 0.0163(14) 0.0150(13) 0.0042(11) 0.0051(11) 0.0054(12)
C16 0.0198(14) 0.0199(15) 0.0146(13) 0.0080(11) 0.0054(11) 0.0084(12)
C17 0.0267(16) 0.0225(16) 0.0237(17) 0.0031(13) 0.0062(13) 0.0110(13)
C18 0.0273(16) 0.0176(15) 0.0186(15) 0.0082(12) 0.0086(13) 0.0058(13)
C19 0.0172(13) 0.0179(14) 0.0134(13) 0.0076(11) 0.0028(11) 0.0084(11)
C20 0.0195(14) 0.0183(14) 0.0171(14) 0.0066(12) 0.0032(11) 0.0074(11)
C21 0.0218(15) 0.0214(15) 0.0179(14) 0.0096(12) 0.0092(12) 0.0114(12)
C22 0.0314(16) 0.0173(14) 0.0121(13) 0.0045(11) 0.0052(12) 0.0120(13)
C23 0.0201(15) 0.0164(14) 0.0177(14) 0.0035(12) -0.0016(12) 0.0031(12)
C24 0.0164(14) 0.0191(14) 0.0153(14) 0.0062(11) 0.0046(11) 0.0064(11)
C25 0.0111(12) 0.0137(13) 0.0142(13) 0.0050(11) 0.0020(10) 0.0030(10)
C26 0.0165(13) 0.0219(15) 0.0170(14) 0.0074(12) 0.0047(11) 0.0095(12)

loop_
_atom_type_symbol
_atom_type_description
_atom_type_scat_dispersion_real
_atom_type_scat_dispersion_imag
_atom_type_scat_source
C C 0.0033 0.0016 'International Tables Vol C Tables 4.2.6.8 and 6.1.1.4'
H H 0.0000 0.0000 'International Tables Vol C Tables 4.2.6.8 and 6.1.1.4'
F F 0.0171 0.0103 'International Tables Vol C Tables 4.2.6.8 and 6.1.1.4'
O O 0.0106 0.0060 'International Tables Vol C Tables 4.2.6.8 and 6.1.1.4'

loop_
_geom_angle_atom_site_label_1
_geom_angle_atom_site_label_2
_geom_angle_atom_site_label_3
_geom_angle
_geom_angle_site_symmetry_1
_geom_angle_site_symmetry_3
_geom_angle_publ_flag
C18 O1 H1 109(3) . . ?
C2 C1 C7 121.1(3) . . ?
C6 C1 C2 117.6(3) . . ?
C6 C1 C7 121.3(3) . . ?
C1 C2 H2 119.8 . . ?
C3 C2 C1 120.4(3) . . ?
C3 C2 H2 119.8 . . ?
C2 C3 H3 119.9 . . ?
C4 C3 C2 120.2(3) . . ?
C4 C3 H3 119.9 . . ?
C3 C4 H4 119.3 . . ?
C3 C4 C5 121.4(3) . . ?
C5 C4 H4 119.3 . . ?
C4 C5 C17 122.1(3) . . ?
C6 C5 C4 117.7(3) . . ?
C6 C5 C17 120.2(3) . . ?
C1 C6 H6 118.7 . . ?
C5 C6 C1 122.6(3) . . ?
C5 C6 H6 118.7 . . ?
C1 C7 C18 116.1(2) . . ?
C8 C7 C1 120.6(3) . . ?
C8 C7 C18 123.3(3) . . ?
C7 C8 H8 116.0 . . ?
C7 C8 C9 128.0(3) . . ?
C9 C8 H8 116.0 . . ?
C8 C9 H9A 108.9 . . ?
C8 C9 H9B 108.9 . . ?
C8 C9 C10 113.5(2) . . ?
H9A C9 H9B 107.7 . . ?
C10 C9 H9A 108.9 . . ?
C10 C9 H9B 108.9 . . ?
C11 C10 C9 108.0(2) . . ?
C11 C10 C19 107.8(2) . . ?
C11 C10 C25 109.7(2) . . ?
C19 C10 C9 111.9(2) . . ?
C19 C10 C25 109.3(2) . . ?
C25 C10 C9 110.1(2) . . ?
C12 C11 C10 117.8(3) . . ?
C16 C11 C10 124.3(2) . . ?
C16 C11 C12 117.9(3) . . ?
C11 C12 H12 119.6 . . ?
C13 C12 C11 120.7(3) . . ?
C13 C12 H12 119.6 . . ?
C12 C13 H13 119.8 . . ?
C14 C13 C12 120.4(3) . . ?
C14 C13 H13 119.8 . . ?
C13 C14 H14 120.3 . . ?
C13 C14 C15 119.5(3) . . ?
C15 C14 H14 120.3 . . ?
C14 C15 H15 119.8 . . ?
C14 C15 C16 120.4(3) . . ?
C16 C15 H15 119.8 . . ?
C11 C16 C15 121.1(3) . . ?
C11 C16 H16 119.5 . . ?
C15 C16 H16 119.5 . . ?
C5 C17 H17A 109.5 . . ?
C5 C17 H17B 109.5 . . ?
C5 C17 H17C 109.5 . . ?
H17A C17 H17B 109.5 . . ?
H17A C17 H17C 109.5 . . ?
H17B C17 H17C 109.5 . . ?
O1 C18 C7 113.3(3) . . ?
O1 C18 H18A 108.9 . . ?
O1 C18 H18B 108.9 . . ?
C7 C18 H18A 108.9 . . ?
C7 C18 H18B 108.9 . . ?
H18A C18 H18B 107.7 . . ?
C20 C19 C10 118.2(2) . . ?
C24 C19 C10 123.2(3) . . ?
C24 C19 C20 118.6(3) . . ?
C19 C20 H20 119.6 . . ?
C19 C20 C21 120.8(3) . . ?
C21 C20 H20 119.6 . . ?
C20 C21 H21 120.0 . . ?
C22 C21 C20 120.0(3) . . ?
C22 C21 H21 120.0 . . ?
C21 C22 H22 120.3 . . ?
C23 C22 C21 119.5(3) . . ?
C23 C22 H22 120.3 . . ?
C22 C23 H23 119.7 . . ?
C22 C23 C24 120.6(3) . . ?
C24 C23 H23 119.7 . . ?
C19 C24 C23 120.5(3) . . ?
C19 C24 H24 119.7 . . ?
C23 C24 H24 119.7 . . ?
C10 C25 H25A 107.7 . . ?
C10 C25 H25B 107.7 . . ?
H25A C25 H25B 107.1 . . ?
C26 C25 C10 118.4(2) . . ?
C26 C25 H25A 107.7 . . ?
C26 C25 H25B 107.7 . . ?
F1 C26 F2 105.7(2) . . ?
F1 C26 C25 114.7(2) . . ?
F2 C26 C25 113.8(2) . . ?
F3 C26 F1 106.2(2) . . ?
F3 C26 F2 105.4(2) . . ?
F3 C26 C25 110.3(2) . . ?

loop_
_geom_bond_atom_site_label_1
_geom_bond_atom_site_label_2
_geom_bond_distance
_geom_bond_site_symmetry_2
_geom_bond_publ_flag
F1 C26 1.344(3) . ?
F2 C26 1.354(3) . ?
F3 C26 1.343(3) . ?
O1 H1 0.95(5) . ?
O1 C18 1.424(4) . ?
C1 C2 1.407(4) . ?
C1 C6 1.399(4) . ?
C1 C7 1.500(4) . ?
C2 H2 0.9500 . ?
C2 C3 1.393(4) . ?
C3 H3 0.9500 . ?
C3 C4 1.374(5) . ?
C4 H4 0.9500 . ?
C4 C5 1.396(5) . ?
C5 C6 1.392(4) . ?
C5 C17 1.509(5) . ?
C6 H6 0.9500 . ?
C7 C8 1.336(4) . ?
C7 C18 1.509(4) . ?
C8 H8 0.9500 . ?
C8 C9 1.509(4) . ?
C9 H9A 0.9900 . ?
C9 H9B 0.9900 . ?
C9 C10 1.550(4) . ?
C10 C11 1.542(4) . ?
C10 C19 1.549(4) . ?
C10 C25 1.549(4) . ?
C11 C12 1.404(4) . ?
C11 C16 1.391(4) . ?
C12 H12 0.9500 . ?
C12 C13 1.395(5) . ?
C13 H13 0.9500 . ?
C13 C14 1.381(5) . ?
C14 H14 0.9500 . ?
C14 C15 1.384(5) . ?
C15 H15 0.9500 . ?
C15 C16 1.394(4) . ?
C16 H16 0.9500 . ?
C17 H17A 0.9800 . ?
C17 H17B 0.9800 . ?
C17 H17C 0.9800 . ?
C18 H18A 0.9900 . ?
C18 H18B 0.9900 . ?
C19 C20 1.393(4) . ?
C19 C24 1.388(4) . ?
C20 H20 0.9500 . ?
C20 C21 1.398(4) . ?
C21 H21 0.9500 . ?
C21 C22 1.385(4) . ?
C22 H22 0.9500 . ?
C22 C23 1.380(4) . ?
C23 H23 0.9500 . ?
C23 C24 1.394(4) . ?
C24 H24 0.9500 . ?
C25 H25A 0.9900 . ?
C25 H25B 0.9900 . ?
C25 C26 1.498(4) . ?

loop_
_geom_torsion_atom_site_label_1
_geom_torsion_atom_site_label_2
_geom_torsion_atom_site_label_3
_geom_torsion_atom_site_label_4
_geom_torsion
_geom_torsion_site_symmetry_1
_geom_torsion_site_symmetry_2
_geom_torsion_site_symmetry_3
_geom_torsion_site_symmetry_4
_geom_torsion_publ_flag
C1 C2 C3 C4 0.4(5) . . . . ?
C1 C7 C8 C9 176.0(3) . . . . ?
C1 C7 C18 O1 -62.8(3) . . . . ?
C2 C1 C6 C5 -1.8(4) . . . . ?
C2 C1 C7 C8 153.0(3) . . . . ?
C2 C1 C7 C18 -27.3(4) . . . . ?
C2 C3 C4 C5 -1.2(5) . . . . ?
C3 C4 C5 C6 0.5(5) . . . . ?
C3 C4 C5 C17 -179.2(3) . . . . ?
C4 C5 C6 C1 1.1(4) . . . . ?
C6 C1 C2 C3 1.1(4) . . . . ?
C6 C1 C7 C8 -26.7(4) . . . . ?
C6 C1 C7 C18 153.0(3) . . . . ?
C7 C1 C2 C3 -178.6(3) . . . . ?
C7 C1 C6 C5 177.8(3) . . . . ?
C7 C8 C9 C10 141.5(3) . . . . ?
C8 C7 C18 O1 116.9(3) . . . . ?
C8 C9 C10 C11 60.9(3) . . . . ?
C8 C9 C10 C19 179.4(2) . . . . ?
C8 C9 C10 C25 -58.8(3) . . . . ?
C9 C10 C11 C12 60.8(3) . . . . ?
C9 C10 C11 C16 -118.5(3) . . . . ?
C9 C10 C19 C20 -178.6(2) . . . . ?
C9 C10 C19 C24 1.1(4) . . . . ?
C9 C10 C25 C26 -61.6(3) . . . . ?
C10 C11 C12 C13 -177.9(3) . . . . ?
C10 C11 C16 C15 177.9(3) . . . . ?
C10 C19 C20 C21 -178.7(3) . . . . ?
C10 C19 C24 C23 179.1(3) . . . . ?
C10 C25 C26 F1 -58.3(3) . . . . ?
C10 C25 C26 F2 63.6(3) . . . . ?
C10 C25 C26 F3 -178.2(2) . . . . ?
C11 C10 C19 C20 -59.9(3) . . . . ?
C11 C10 C19 C24 119.7(3) . . . . ?
C11 C10 C25 C26 179.7(2) . . . . ?
C11 C12 C13 C14 -0.5(4) . . . . ?
C12 C11 C16 C15 -1.3(4) . . . . ?
C12 C13 C14 C15 -0.6(4) . . . . ?
C13 C14 C15 C16 0.7(4) . . . . ?
C14 C15 C16 C11 0.3(4) . . . . ?
C16 C11 C12 C13 1.4(4) . . . . ?
C17 C5 C6 C1 -179.2(3) . . . . ?
C18 C7 C8 C9 -3.7(5) . . . . ?
C19 C10 C11 C12 -60.3(3) . . . . ?
C19 C10 C11 C16 120.4(3) . . . . ?
C19 C10 C25 C26 61.7(3) . . . . ?
C19 C20 C21 C22 -1.3(5) . . . . ?
C20 C19 C24 C23 -1.3(4) . . . . ?
C20 C21 C22 C23 0.5(5) . . . . ?
C21 C22 C23 C24 -0.1(5) . . . . ?
C22 C23 C24 C19 0.5(5) . . . . ?
C24 C19 C20 C21 1.7(4) . . . . ?
C25 C10 C11 C12 -179.2(2) . . . . ?
C25 C10 C11 C16 1.5(4) . . . . ?
C25 C10 C19 C20 59.2(3) . . . . ?
C25 C10 C19 C24 -121.1(3) . . . . ?

loop_
_twin_individual_id
_twin_individual_mass_fraction_refined
1 0.5139(17)
2 0.4861(17)
